data_8107711
loop_
_publ_author_name
'Cheng, Chen-En-Ze'
'Zhang, Jian-Guo'
'Tan, Wei'
'Zou, Hao'

_publ_section_title
;
 Crystal structure of dichlorido-bis[2-(2,4-difluorophenyl)pyridine-\k
 1N]platinum(II), C22H14Cl2F4N2Pt
;
_journal_issue 6
_journal_name_full 'Zeitschrift f\"ur Kristallographie - New Crystal Structures'
_journal_page_first 1233
_journal_page_last 1235
_journal_paper_doi 10.1515/ncrs-2023-0422
_journal_volume 238
_journal_year 2023
_chemical_formula_moiety 'C22 H14 Cl2 F4 N2 Pt'
_chemical_formula_sum 'C22 H14 Cl2 F4 N2 Pt'
_chemical_formula_weight 648.34
_space_group_crystal_system monoclinic
_space_group_IT_number 14
_space_group_name_Hall '-P 2yn'
_space_group_name_H-M_alt 'P 1 21/n 1'
_atom_sites_solution_hydrogens geom
_atom_sites_solution_primary dual
_cell_angle_alpha 90
_cell_angle_beta 98.552(6)
_cell_angle_gamma 90
_cell_formula_units_Z 8
_cell_length_a 16.858(9)
_cell_length_b 14.876(8)
_cell_length_c 17.125(9)
_cell_measurement_reflns_used 7175
_cell_measurement_temperature 296.15
_cell_measurement_theta_max 26.204
_cell_measurement_theta_min 2.292
_cell_volume 4247(4)
_computing_cell_refinement 'SAINT v7.68A (Bruker, 2009) [1]'
_computing_data_reduction 'SAINT v7.68A (Bruker, 2009) [1]'
_computing_molecular_graphics 'Olex2 1.5 (Dolomanov et al., 2009) [2]'
_computing_publication_material 'Olex2 1.5 (Dolomanov et al., 2009) [2]'
_computing_structure_refinement 'SHELXL 2018/3 (Sheldrick, 2015) [3]'
_computing_structure_solution 'SHELXT 2018/2 (Sheldrick, 2018) [4]'
_diffrn_ambient_temperature 296.15
_diffrn_measured_fraction_theta_full 0.998
_diffrn_measured_fraction_theta_max 0.925
_diffrn_measurement_device_type 'Bruker APEX-II CCD'
_diffrn_measurement_method '\f and \w scans'
_diffrn_radiation_type MoK\a
_diffrn_radiation_wavelength 0.71073
_diffrn_reflns_av_R_equivalents 0.0595
_diffrn_reflns_av_unetI/netI 0.0562
_diffrn_reflns_Laue_measured_fraction_full 0.998
_diffrn_reflns_Laue_measured_fraction_max 0.925
_diffrn_reflns_limit_h_max 21
_diffrn_reflns_limit_h_min -20
_diffrn_reflns_limit_k_max 18
_diffrn_reflns_limit_k_min -18
_diffrn_reflns_limit_l_max 21
_diffrn_reflns_limit_l_min -21
_diffrn_reflns_number 31284
_diffrn_reflns_point_group_measured_fraction_full 0.998
_diffrn_reflns_point_group_measured_fraction_max 0.925
_diffrn_reflns_theta_full 25.242
_diffrn_reflns_theta_max 26.894
_diffrn_reflns_theta_min 1.581
_diffrn_source_current 30.0
_diffrn_source_power 1.5
_diffrn_source_voltage 50.0
_diffrn_standards_number 0
_exptl_absorpt_coefficient_mu 6.906
_exptl_absorpt_correction_T_max 0.9359
_exptl_absorpt_correction_T_min 0.5104
_exptl_absorpt_correction_type multi-scan
_exptl_absorpt_process_details
;
SADABS-2016/2 (Bruker,2016/2) was used for absorption correction.
wR2(int) was 0.0812 before and 0.0610 after correction.
The Ratio of minimum to maximum transmission is 0.9403.
The \l/2 correction factor is Not present.
;
_exptl_crystal_colour yellow
_exptl_crystal_colour_primary yellow
_exptl_crystal_density_diffrn 2.028
_exptl_crystal_description cube
_exptl_crystal_F_000 2464
_exptl_crystal_size_max 0.08
_exptl_crystal_size_mid 0.06
_exptl_crystal_size_min 0.06
_refine_diff_density_max 1.116
_refine_diff_density_min -0.750
_refine_diff_density_rms 0.122
_refine_ls_extinction_coef .
_refine_ls_extinction_method none
_refine_ls_goodness_of_fit_ref 0.996
_refine_ls_hydrogen_treatment constr
_refine_ls_matrix_type full
_refine_ls_number_parameters 559
_refine_ls_number_reflns 8484
_refine_ls_number_restraints 0
_refine_ls_restrained_S_all 0.996
_refine_ls_R_factor_all 0.0527
_refine_ls_R_factor_gt 0.0337
_refine_ls_shift/su_max 0.003
_refine_ls_shift/su_mean 0.000
_refine_ls_structure_factor_coef Fsqd
_refine_ls_weighting_details 'w=1/[\s^2^(Fo^2^)+(0.0268P)^2^] where P=(Fo^2^+2Fc^2^)/3'
_refine_ls_weighting_scheme calc
_refine_ls_wR_factor_gt 0.0703
_refine_ls_wR_factor_ref 0.0778
_reflns_Friedel_coverage 0.000
_reflns_Friedel_fraction_full .
_reflns_Friedel_fraction_max .
_reflns_number_gt 6411
_reflns_number_total 8484
_reflns_threshold_expression 'I > 2\s(I)'
_cod_data_source_file suppl_j_ncrs-2023-0422_suppl_001.cif
_cod_data_source_block 1
_cod_database_code 8107711
_shelx_space_group_comment
;
The symmetry employed for this shelxl refinement is uniquely defined
by the following loop, which should always be used as a source of
symmetry information in preference to the above space-group names.
They are only intended as comments.
;
_shelx_estimated_absorpt_t_max 0.682
_shelx_estimated_absorpt_t_min 0.608
_olex2_refinement_description
;
1. Fixed Uiso
 At 1.2 times of:
  All C(H) groups
2.a Aromatic/amide H refined with riding coordinates:
 C2(H2), C3(H3), C6(H6), C8(H8), C9(H9), C10(H10), C11(H11), C12(H12),
 C13(H13), C14(H14), C15(H15), C19(H19), C21(H21), C22(H22), C24(H24), C27(H27),
  C28(H28), C30(H30), C31(H31), C32(H32), C33(H33), C34(H34), C35(H35),
 C36(H36), C37(H37), C41(H41), C43(H43), C44(H44)
;
_olex2_submission_special_instructions 'No special instructions were received'

loop_
_space_group_symop_operation_xyz
'x, y, z'
'-x+1/2, y+1/2, -z+1/2'
'-x, -y, -z'
'x-1/2, -y-1/2, z-1/2'

loop_
_atom_site_label
_atom_site_type_symbol
_atom_site_fract_x
_atom_site_fract_y
_atom_site_fract_z
_atom_site_U_iso_or_equiv
_atom_site_adp_type
_atom_site_occupancy
_atom_site_site_symmetry_order
_atom_site_calc_flag
_atom_site_refinement_flags_posn
_atom_site_refinement_flags_adp
_atom_site_refinement_flags_occupancy
_atom_site_disorder_assembly
_atom_site_disorder_group
Pt1 Pt 0.67725(2) 0.33224(2) 0.83343(2) 0.03549(7) Uani 1 1 d . . . . .
Cl1 Cl 0.57814(8) 0.23191(10) 0.85281(9) 0.0560(4) Uani 1 1 d . . . . .
Cl2 Cl 0.63300(9) 0.43984(9) 0.91278(9) 0.0539(4) Uani 1 1 d . . . . .
F1 F 0.5717(3) 0.4418(3) 0.4792(2) 0.1147(17) Uani 1 1 d . . . . .
F2 F 0.8289(3) 0.3955(3) 0.6100(2) 0.0968(13) Uani 1 1 d . . . . .
F3 F 0.9427(2) 0.2695(3) 0.7658(3) 0.0915(12) Uani 1 1 d . . . . .
F4 F 1.0004(2) 0.2177(3) 1.0365(2) 0.1103(16) Uani 1 1 d . . . . .
N1 N 0.7098(2) 0.2458(3) 0.7512(2) 0.0379(10) Uani 1 1 d . . . . .
N2 N 0.7733(2) 0.4132(3) 0.8248(2) 0.0397(10) Uani 1 1 d . . . . .
C1 C 0.6242(6) 0.4419(4) 0.5466(4) 0.073(2) Uani 1 1 d . . . . .
C2 C 0.5974(4) 0.4671(4) 0.6149(4) 0.0660(19) Uani 1 1 d . . . . .
H2 H 0.543993 0.483036 0.614493 0.079 Uiso 1 1 calc R U . . .
C3 C 0.6506(4) 0.4685(3) 0.6848(3) 0.0502(15) Uani 1 1 d . . . . .
H3 H 0.632793 0.485306 0.731553 0.060 Uiso 1 1 calc R U . . .
C4 C 0.7314(3) 0.4447(3) 0.6856(3) 0.0444(13) Uani 1 1 d . . . . .
C5 C 0.7525(4) 0.4193(4) 0.6141(4) 0.0620(17) Uani 1 1 d . . . . .
C6 C 0.7010(5) 0.4175(4) 0.5443(4) 0.074(2) Uani 1 1 d . . . . .
H6 H 0.718091 0.400130 0.497387 0.089 Uiso 1 1 calc R U . . .
C7 C 0.7913(3) 0.4509(3) 0.7574(3) 0.0441(13) Uani 1 1 d . . . . .
C8 C 0.8632(4) 0.4953(4) 0.7577(4) 0.0634(18) Uani 1 1 d . . . . .
H8 H 0.875399 0.520853 0.711365 0.076 Uiso 1 1 calc R U . . .
C9 C 0.9169(4) 0.5021(5) 0.8264(5) 0.075(2) Uani 1 1 d . . . . .
H9 H 0.965680 0.531174 0.826467 0.090 Uiso 1 1 calc R U . . .
C10 C 0.8979(4) 0.4658(4) 0.8942(4) 0.0655(19) Uani 1 1 d . . . . .
H10 H 0.933861 0.469400 0.940843 0.079 Uiso 1 1 calc R U . . .
C11 C 0.8253(3) 0.4240(4) 0.8929(3) 0.0504(15) Uani 1 1 d . . . . .
H11 H 0.811146 0.402460 0.939865 0.060 Uiso 1 1 calc R U . . .
C12 C 0.6570(4) 0.2347(3) 0.6850(3) 0.0502(14) Uani 1 1 d . . . . .
H12 H 0.606050 0.259239 0.683155 0.060 Uiso 1 1 calc R U . . .
C13 C 0.6740(4) 0.1894(4) 0.6202(4) 0.0618(18) Uani 1 1 d . . . . .
H13 H 0.635675 0.183519 0.575513 0.074 Uiso 1 1 calc R U . . .
C14 C 0.7491(4) 0.1526(4) 0.6227(4) 0.0616(17) Uani 1 1 d . . . . .
H14 H 0.763348 0.122699 0.579135 0.074 Uiso 1 1 calc R U . . .
C15 C 0.8027(4) 0.1611(4) 0.6910(3) 0.0557(16) Uani 1 1 d . . . . .
H15 H 0.853240 0.135063 0.693992 0.067 Uiso 1 1 calc R U . . .
C16 C 0.7832(3) 0.2075(3) 0.7552(3) 0.0410(13) Uani 1 1 d . . . . .
C17 C 0.8397(3) 0.2128(3) 0.8295(3) 0.0419(13) Uani 1 1 d . . . . .
C18 C 0.9180(4) 0.2402(4) 0.8335(4) 0.0568(16) Uani 1 1 d . . . . .
C19 C 0.9728(4) 0.2453(5) 0.9016(5) 0.072(2) Uani 1 1 d . . . . .
H19 H 1.024490 0.266918 0.901321 0.086 Uiso 1 1 calc R U . . .
C20 C 0.9475(4) 0.2173(5) 0.9687(4) 0.071(2) Uani 1 1 d . . . . .
C21 C 0.8717(4) 0.1868(4) 0.9712(4) 0.0620(17) Uani 1 1 d . . . . .
H21 H 0.856711 0.166911 1.018399 0.074 Uiso 1 1 calc R U . . .
C22 C 0.8170(3) 0.1859(3) 0.9014(3) 0.0490(14) Uani 1 1 d . . . . .
H22 H 0.764576 0.167145 0.902669 0.059 Uiso 1 1 calc R U . . .
Pt2 Pt 1.18565(2) 0.53581(2) 0.83735(2) 0.03959(7) Uani 1 1 d . . . . .
Cl3 Cl 1.16205(10) 0.43187(11) 0.93062(9) 0.0660(4) Uani 1 1 d . . . . .
Cl4 Cl 1.09727(9) 0.63671(11) 0.87734(10) 0.0659(4) Uani 1 1 d . . . . .
F5 F 0.9815(2) 0.4044(3) 0.5253(2) 0.0971(14) Uani 1 1 d . . . . .
F6 F 1.2586(2) 0.4461(3) 0.5761(2) 0.0874(12) Uani 1 1 d . . . . .
F7 F 1.4176(2) 0.5909(3) 0.7083(3) 0.1012(14) Uani 1 1 d . . . . .
F8 F 1.5388(3) 0.6492(3) 0.9653(3) 0.1240(18) Uani 1 1 d . . . . .
N3 N 1.2720(2) 0.4520(3) 0.8076(2) 0.0381(10) Uani 1 1 d . . . . .
N4 N 1.1989(2) 0.6194(3) 0.7460(2) 0.0401(10) Uani 1 1 d . . . . .
C23 C 1.0498(4) 0.4074(4) 0.5775(4) 0.0613(17) Uani 1 1 d . . . . .
C24 C 1.1195(4) 0.4262(4) 0.5497(3) 0.0638(18) Uani 1 1 d . . . . .
H24 H 1.120301 0.438370 0.496496 0.077 Uiso 1 1 calc R U . . .
C25 C 1.1887(4) 0.4266(4) 0.6035(4) 0.0525(15) Uani 1 1 d . . . . .
C26 C 1.1912(3) 0.4099(3) 0.6833(3) 0.0391(12) Uani 1 1 d . . . . .
C27 C 1.1175(3) 0.3914(3) 0.7080(3) 0.0411(13) Uani 1 1 d . . . . .
H27 H 1.115796 0.379675 0.761045 0.049 Uiso 1 1 calc R U . . .
C28 C 1.0470(3) 0.3903(4) 0.6551(4) 0.0516(15) Uani 1 1 d . . . . .
H28 H 0.998324 0.378025 0.672323 0.062 Uiso 1 1 calc R U . . .
C29 C 1.2681(3) 0.4081(3) 0.7379(3) 0.0398(12) Uani 1 1 d . . . . .
C30 C 1.3329(4) 0.3611(4) 0.7202(4) 0.0575(16) Uani 1 1 d . . . . .
H30 H 1.329079 0.330641 0.672401 0.069 Uiso 1 1 calc R U . . .
C31 C 1.4036(4) 0.3581(4) 0.7719(5) 0.0669(19) Uani 1 1 d . . . . .
H31 H 1.448217 0.328131 0.758879 0.080 Uiso 1 1 calc R U . . .
C32 C 1.4060(4) 0.4005(4) 0.8427(4) 0.0673(19) Uani 1 1 d . . . . .
H32 H 1.452513 0.398332 0.879370 0.081 Uiso 1 1 calc R U . . .
C33 C 1.3412(4) 0.4458(4) 0.8602(4) 0.0541(16) Uani 1 1 d . . . . .
H33 H 1.343810 0.473470 0.909180 0.065 Uiso 1 1 calc R U . . .
C34 C 1.1327(4) 0.6311(4) 0.6910(3) 0.0551(15) Uani 1 1 d . . . . .
H34 H 1.084344 0.605974 0.700082 0.066 Uiso 1 1 calc R U . . .
C35 C 1.1346(4) 0.6785(4) 0.6226(4) 0.0608(18) Uani 1 1 d . . . . .
H35 H 1.088116 0.684974 0.586289 0.073 Uiso 1 1 calc R U . . .
C36 C 1.2049(5) 0.7163(4) 0.6079(4) 0.0671(19) Uani 1 1 d . . . . .
H36 H 1.207090 0.747173 0.561072 0.080 Uiso 1 1 calc R U . . .
C37 C 1.2724(4) 0.7078(4) 0.6639(3) 0.0537(15) Uani 1 1 d . . . . .
H37 H 1.320577 0.734071 0.655742 0.064 Uiso 1 1 calc R U . . .
C38 C 1.2677(3) 0.6593(3) 0.7330(3) 0.0429(13) Uani 1 1 d . . . . .
C39 C 1.3386(3) 0.6534(3) 0.7965(3) 0.0435(13) Uani 1 1 d . . . . .
C40 C 1.4110(4) 0.6219(4) 0.7810(4) 0.0608(17) Uani 1 1 d . . . . .
C41 C 1.4788(4) 0.6180(5) 0.8371(5) 0.082(2) Uani 1 1 d . . . . .
H41 H 1.526743 0.594307 0.825574 0.098 Uiso 1 1 calc R U . . .
C42 C 1.4719(5) 0.6508(5) 0.9107(5) 0.083(2) Uani 1 1 d . . . . .
C43 C 1.4030(4) 0.6829(4) 0.9297(4) 0.0673(19) Uani 1 1 d . . . . .
H43 H 1.400939 0.704430 0.980329 0.081 Uiso 1 1 calc R U . . .
C44 C 1.3344(4) 0.6838(3) 0.8730(3) 0.0512(15) Uani 1 1 d . . . . .
H44 H 1.286063 0.704526 0.886069 0.061 Uiso 1 1 calc R U . . .

loop_
_atom_site_aniso_label
_atom_site_aniso_U_11
_atom_site_aniso_U_22
_atom_site_aniso_U_33
_atom_site_aniso_U_23
_atom_site_aniso_U_13
_atom_site_aniso_U_12
Pt1 0.03045(12) 0.03520(12) 0.04019(13) -0.00119(9) 0.00313(9) 0.00213(8)
Cl1 0.0413(8) 0.0572(9) 0.0700(10) 0.0017(7) 0.0099(7) -0.0104(7)
Cl2 0.0536(9) 0.0506(8) 0.0605(9) -0.0087(7) 0.0185(7) 0.0056(7)
F1 0.157(4) 0.112(3) 0.058(2) 0.015(2) -0.039(3) -0.031(3)
F2 0.094(3) 0.119(4) 0.088(3) -0.018(3) 0.048(3) -0.008(3)
F3 0.068(3) 0.107(3) 0.105(3) -0.001(3) 0.028(2) -0.006(2)
F4 0.085(3) 0.136(4) 0.094(3) -0.041(3) -0.040(3) 0.048(3)
N1 0.039(3) 0.030(2) 0.043(2) -0.0022(19) 0.002(2) 0.0045(19)
N2 0.033(2) 0.038(2) 0.047(3) -0.008(2) 0.004(2) -0.0023(19)
C1 0.117(7) 0.055(4) 0.043(4) 0.003(3) -0.005(4) -0.018(4)
C2 0.063(4) 0.051(4) 0.078(5) 0.011(3) -0.011(4) -0.007(3)
C3 0.059(4) 0.036(3) 0.054(4) 0.006(3) 0.003(3) -0.002(3)
C4 0.054(4) 0.038(3) 0.043(3) 0.001(2) 0.013(3) -0.010(3)
C5 0.076(5) 0.056(4) 0.060(4) 0.004(3) 0.031(4) -0.011(4)
C6 0.122(7) 0.059(4) 0.045(4) -0.003(3) 0.028(5) -0.016(4)
C7 0.040(3) 0.040(3) 0.054(4) -0.007(3) 0.012(3) -0.002(2)
C8 0.051(4) 0.063(4) 0.080(5) -0.015(4) 0.022(4) -0.021(3)
C9 0.040(4) 0.076(5) 0.109(6) -0.032(5) 0.015(4) -0.018(3)
C10 0.047(4) 0.061(4) 0.084(5) -0.023(4) -0.005(4) -0.008(3)
C11 0.044(3) 0.050(3) 0.055(4) -0.013(3) -0.002(3) 0.001(3)
C12 0.053(4) 0.042(3) 0.051(4) -0.004(3) -0.006(3) 0.001(3)
C13 0.085(5) 0.046(4) 0.048(4) -0.009(3) -0.010(3) 0.004(3)
C14 0.092(5) 0.048(4) 0.048(4) -0.004(3) 0.018(4) 0.013(3)
C15 0.061(4) 0.062(4) 0.047(4) -0.004(3) 0.018(3) 0.022(3)
C16 0.049(3) 0.030(3) 0.045(3) -0.003(2) 0.010(3) 0.004(2)
C17 0.038(3) 0.041(3) 0.047(3) -0.002(2) 0.008(3) 0.009(2)
C18 0.047(4) 0.064(4) 0.062(4) -0.007(3) 0.020(3) 0.007(3)
C19 0.039(4) 0.081(5) 0.091(5) -0.028(4) -0.004(4) 0.011(3)
C20 0.059(5) 0.072(5) 0.073(5) -0.025(4) -0.019(4) 0.028(4)
C21 0.074(5) 0.066(4) 0.044(4) -0.001(3) 0.003(3) 0.019(4)
C22 0.048(4) 0.047(3) 0.052(4) -0.001(3) 0.005(3) 0.013(3)
Pt2 0.03837(13) 0.03996(13) 0.03985(13) -0.00391(9) 0.00383(10) -0.00711(9)
Cl3 0.0840(12) 0.0705(10) 0.0446(8) 0.0080(7) 0.0131(8) -0.0199(9)
Cl4 0.0544(10) 0.0656(10) 0.0806(11) -0.0259(9) 0.0201(8) -0.0032(8)
F5 0.083(3) 0.113(3) 0.080(3) -0.003(2) -0.039(2) -0.001(3)
F6 0.083(3) 0.111(3) 0.075(3) 0.031(2) 0.036(2) 0.011(2)
F7 0.081(3) 0.116(4) 0.116(4) -0.002(3) 0.047(3) 0.011(3)
F8 0.076(3) 0.135(4) 0.139(4) 0.037(3) -0.055(3) -0.025(3)
N3 0.033(2) 0.034(2) 0.046(3) 0.0066(19) 0.002(2) -0.0031(18)
N4 0.034(2) 0.036(2) 0.047(3) -0.002(2) -0.001(2) 0.003(2)
C23 0.056(4) 0.060(4) 0.060(4) -0.004(3) -0.017(4) 0.003(3)
C24 0.081(5) 0.068(4) 0.038(3) 0.007(3) -0.003(4) 0.016(4)
C25 0.050(4) 0.055(4) 0.057(4) 0.009(3) 0.021(3) 0.002(3)
C26 0.048(3) 0.030(3) 0.038(3) 0.000(2) 0.004(3) 0.008(2)
C27 0.045(3) 0.036(3) 0.043(3) -0.002(2) 0.007(3) 0.003(2)
C28 0.040(3) 0.050(3) 0.065(4) -0.006(3) 0.005(3) -0.001(3)
C29 0.038(3) 0.037(3) 0.045(3) 0.013(2) 0.007(3) 0.003(2)
C30 0.055(4) 0.048(4) 0.073(4) 0.011(3) 0.023(3) 0.008(3)
C31 0.043(4) 0.061(4) 0.098(6) 0.020(4) 0.016(4) 0.010(3)
C32 0.040(4) 0.060(4) 0.094(5) 0.024(4) -0.018(4) -0.002(3)
C33 0.049(4) 0.044(3) 0.063(4) 0.007(3) -0.010(3) -0.008(3)
C34 0.060(4) 0.043(3) 0.059(4) -0.002(3) -0.003(3) 0.000(3)
C35 0.075(5) 0.049(4) 0.050(4) -0.003(3) -0.019(4) 0.016(3)
C36 0.102(6) 0.052(4) 0.046(4) 0.007(3) 0.006(4) 0.013(4)
C37 0.065(4) 0.047(3) 0.051(4) 0.000(3) 0.016(3) -0.004(3)
C38 0.049(4) 0.031(3) 0.051(3) 0.001(2) 0.013(3) 0.001(2)
C39 0.036(3) 0.039(3) 0.056(4) 0.011(3) 0.008(3) -0.006(2)
C40 0.047(4) 0.068(4) 0.072(5) 0.000(4) 0.020(3) -0.011(3)
C41 0.028(4) 0.091(6) 0.125(7) 0.027(5) 0.005(4) -0.008(3)
C42 0.053(5) 0.085(6) 0.102(6) 0.024(5) -0.017(5) -0.024(4)
C43 0.080(5) 0.060(4) 0.056(4) 0.013(3) -0.011(4) -0.030(4)
C44 0.061(4) 0.042(3) 0.047(3) 0.008(3) -0.003(3) -0.015(3)

loop_
_atom_type_symbol
_atom_type_description
_atom_type_scat_dispersion_real
_atom_type_scat_dispersion_imag
_atom_type_scat_source
C C 0.0033 0.0016 'International Tables Vol C Tables 4.2.6.8 and 6.1.1.4'
H H 0.0000 0.0000 'International Tables Vol C Tables 4.2.6.8 and 6.1.1.4'
Cl Cl 0.1484 0.1585 'International Tables Vol C Tables 4.2.6.8 and 6.1.1.4'
F F 0.0171 0.0103 'International Tables Vol C Tables 4.2.6.8 and 6.1.1.4'
N N 0.0061 0.0033 'International Tables Vol C Tables 4.2.6.8 and 6.1.1.4'
Pt Pt -1.7033 8.3905 'International Tables Vol C Tables 4.2.6.8 and 6.1.1.4'

loop_
_geom_angle_atom_site_label_1
_geom_angle_atom_site_label_2
_geom_angle_atom_site_label_3
_geom_angle
_geom_angle_site_symmetry_1
_geom_angle_site_symmetry_3
Cl2 Pt1 Cl1 93.44(6) . .
N1 Pt1 Cl1 88.08(12) . .
N1 Pt1 Cl2 172.86(12) . .
N1 Pt1 N2 91.36(16) . .
N2 Pt1 Cl1 173.79(12) . .
N2 Pt1 Cl2 87.87(12) . .
C12 N1 Pt1 116.6(4) . .
C12 N1 C16 118.4(5) . .
C16 N1 Pt1 124.6(3) . .
C7 N2 Pt1 125.8(3) . .
C7 N2 C11 118.9(5) . .
C11 N2 Pt1 115.1(4) . .
F1 C1 C2 118.4(8) . .
F1 C1 C6 119.0(8) . .
C6 C1 C2 122.6(7) . .
C1 C2 H2 120.4 . .
C1 C2 C3 119.3(7) . .
C3 C2 H2 120.4 . .
C2 C3 H3 119.8 . .
C2 C3 C4 120.4(6) . .
C4 C3 H3 119.8 . .
C3 C4 C7 122.3(5) . .
C5 C4 C3 116.0(6) . .
C5 C4 C7 121.6(6) . .
F2 C5 C4 119.6(6) . .
F2 C5 C6 115.8(6) . .
C6 C5 C4 124.5(7) . .
C1 C6 C5 117.1(7) . .
C1 C6 H6 121.5 . .
C5 C6 H6 121.5 . .
N2 C7 C4 118.2(5) . .
N2 C7 C8 120.1(5) . .
C8 C7 C4 121.7(6) . .
C7 C8 H8 119.9 . .
C9 C8 C7 120.2(6) . .
C9 C8 H8 119.9 . .
C8 C9 H9 120.2 . .
C10 C9 C8 119.5(6) . .
C10 C9 H9 120.2 . .
C9 C10 H10 120.4 . .
C9 C10 C11 119.2(6) . .
C11 C10 H10 120.4 . .
N2 C11 C10 121.9(6) . .
N2 C11 H11 119.1 . .
C10 C11 H11 119.1 . .
N1 C12 H12 118.2 . .
N1 C12 C13 123.7(6) . .
C13 C12 H12 118.2 . .
C12 C13 H13 120.8 . .
C12 C13 C14 118.4(6) . .
C14 C13 H13 120.8 . .
C13 C14 H14 120.8 . .
C15 C14 C13 118.4(6) . .
C15 C14 H14 120.8 . .
C14 C15 H15 119.3 . .
C14 C15 C16 121.3(6) . .
C16 C15 H15 119.3 . .
N1 C16 C15 119.7(5) . .
N1 C16 C17 119.3(5) . .
C15 C16 C17 121.0(5) . .
C18 C17 C16 123.5(5) . .
C18 C17 C22 115.3(5) . .
C22 C17 C16 121.1(5) . .
F3 C18 C17 117.8(6) . .
F3 C18 C19 116.9(6) . .
C17 C18 C19 125.3(6) . .
C18 C19 H19 121.7 . .
C20 C19 C18 116.5(6) . .
C20 C19 H19 121.7 . .
F4 C20 C21 118.4(8) . .
C19 C20 F4 118.5(7) . .
C19 C20 C21 123.1(6) . .
C20 C21 H21 120.7 . .
C20 C21 C22 118.6(6) . .
C22 C21 H21 120.7 . .
C17 C22 H22 119.4 . .
C21 C22 C17 121.2(6) . .
C21 C22 H22 119.4 . .
Cl4 Pt2 Cl3 92.61(7) . .
N3 Pt2 Cl3 88.06(12) . .
N3 Pt2 Cl4 175.07(12) . .
N4 Pt2 Cl3 173.76(12) . .
N4 Pt2 Cl4 88.84(12) . .
N4 Pt2 N3 91.01(16) . .
C29 N3 Pt2 124.9(3) . .
C29 N3 C33 118.3(5) . .
C33 N3 Pt2 116.6(4) . .
C34 N4 Pt2 115.9(4) . .
C38 N4 Pt2 126.2(3) . .
C38 N4 C34 117.8(5) . .
F5 C23 C24 118.1(6) . .
F5 C23 C28 119.4(6) . .
C28 C23 C24 122.6(6) . .
C23 C24 H24 121.4 . .
C23 C24 C25 117.1(6) . .
C25 C24 H24 121.4 . .
F6 C25 C24 117.4(6) . .
F6 C25 C26 118.6(5) . .
C24 C25 C26 124.0(6) . .
C25 C26 C27 115.9(5) . .
C25 C26 C29 121.4(5) . .
C27 C26 C29 122.6(5) . .
C26 C27 H27 119.3 . .
C28 C27 C26 121.4(5) . .
C28 C27 H27 119.3 . .
C23 C28 C27 119.0(6) . .
C23 C28 H28 120.5 . .
C27 C28 H28 120.5 . .
N3 C29 C26 118.2(5) . .
N3 C29 C30 120.4(5) . .
C30 C29 C26 121.4(5) . .
C29 C30 H30 119.4 . .
C29 C30 C31 121.2(6) . .
C31 C30 H30 119.4 . .
C30 C31 H31 121.1 . .
C32 C31 C30 117.8(6) . .
C32 C31 H31 121.1 . .
C31 C32 H32 119.7 . .
C33 C32 C31 120.6(6) . .
C33 C32 H32 119.7 . .
N3 C33 H33 119.2 . .
C32 C33 N3 121.7(6) . .
C32 C33 H33 119.2 . .
N4 C34 H34 118.8 . .
N4 C34 C35 122.4(6) . .
C35 C34 H34 118.8 . .
C34 C35 H35 120.0 . .
C36 C35 C34 120.0(6) . .
C36 C35 H35 120.0 . .
C35 C36 H36 120.6 . .
C35 C36 C37 118.8(6) . .
C37 C36 H36 120.6 . .
C36 C37 H37 120.3 . .
C36 C37 C38 119.4(6) . .
C38 C37 H37 120.3 . .
N4 C38 C37 121.6(5) . .
N4 C38 C39 117.9(5) . .
C37 C38 C39 120.5(5) . .
C40 C39 C38 121.3(6) . .
C40 C39 C44 117.5(6) . .
C44 C39 C38 121.1(5) . .
F7 C40 C39 119.5(6) . .
F7 C40 C41 117.1(7) . .
C39 C40 C41 123.3(7) . .
C40 C41 H41 121.6 . .
C42 C41 C40 116.8(7) . .
C42 C41 H41 121.6 . .
F8 C42 C41 117.0(8) . .
C43 C42 F8 120.1(9) . .
C43 C42 C41 123.0(7) . .
C42 C43 H43 120.2 . .
C42 C43 C44 119.5(7) . .
C44 C43 H43 120.2 . .
C39 C44 H44 120.1 . .
C43 C44 C39 119.8(6) . .
C43 C44 H44 120.1 . .

loop_
_geom_bond_atom_site_label_1
_geom_bond_atom_site_label_2
_geom_bond_distance
_geom_bond_site_symmetry_2
Pt1 Cl1 2.3009(16) .
Pt1 Cl2 2.2951(16) .
Pt1 N1 2.041(4) .
Pt1 N2 2.041(4) .
F1 C1 1.347(7) .
F2 C5 1.348(7) .
F3 C18 1.361(7) .
F4 C20 1.354(7) .
N1 C12 1.345(6) .
N1 C16 1.354(6) .
N2 C7 1.357(6) .
N2 C11 1.360(6) .
C1 C2 1.368(9) .
C1 C6 1.351(10) .
C2 H2 0.9300 .
C2 C3 1.385(8) .
C3 H3 0.9300 .
C3 C4 1.406(8) .
C4 C5 1.376(8) .
C4 C7 1.473(7) .
C5 C6 1.370(9) .
C6 H6 0.9300 .
C7 C8 1.380(7) .
C8 H8 0.9300 .
C8 C9 1.377(8) .
C9 H9 0.9300 .
C9 C10 1.359(9) .
C10 H10 0.9300 .
C10 C11 1.371(8) .
C11 H11 0.9300 .
C12 H12 0.9300 .
C12 C13 1.363(8) .
C13 H13 0.9300 .
C13 C14 1.375(8) .
C14 H14 0.9300 .
C14 C15 1.373(8) .
C15 H15 0.9300 .
C15 C16 1.379(7) .
C16 C17 1.474(7) .
C17 C18 1.373(8) .
C17 C22 1.401(7) .
C18 C19 1.378(8) .
C19 H19 0.9300 .
C19 C20 1.350(9) .
C20 C21 1.362(9) .
C21 H21 0.9300 .
C21 C22 1.397(7) .
C22 H22 0.9300 .
Pt2 Cl3 2.2999(17) .
Pt2 Cl4 2.2903(17) .
Pt2 N3 2.039(4) .
Pt2 N4 2.037(4) .
F5 C23 1.349(6) .
F6 C25 1.362(6) .
F7 C40 1.348(7) .
F8 C42 1.354(7) .
N3 C29 1.352(6) .
N3 C33 1.366(6) .
N4 C34 1.360(6) .
N4 C38 1.352(6) .
C23 C24 1.362(9) .
C23 C28 1.361(8) .
C24 H24 0.9300 .
C24 C25 1.375(8) .
C25 C26 1.383(7) .
C26 C27 1.398(7) .
C26 C29 1.482(7) .
C27 H27 0.9300 .
C27 C28 1.383(7) .
C28 H28 0.9300 .
C29 C30 1.369(7) .
C30 H30 0.9300 .
C30 C31 1.374(8) .
C31 H31 0.9300 .
C31 C32 1.363(9) .
C32 H32 0.9300 .
C32 C33 1.354(8) .
C33 H33 0.9300 .
C34 H34 0.9300 .
C34 C35 1.371(8) .
C35 H35 0.9300 .
C35 C36 1.368(9) .
C36 H36 0.9300 .
C36 C37 1.382(8) .
C37 H37 0.9300 .
C37 C38 1.397(7) .
C38 C39 1.494(7) .
C39 C40 1.370(8) .
C39 C44 1.398(7) .
C40 C41 1.380(9) .
C41 H41 0.9300 .
C41 C42 1.372(10) .
C42 C43 1.340(10) .
C43 H43 0.9300 .
C43 C44 1.395(8) .
C44 H44 0.9300 .

loop_
_geom_torsion_atom_site_label_1
_geom_torsion_atom_site_label_2
_geom_torsion_atom_site_label_3
_geom_torsion_atom_site_label_4
_geom_torsion
_geom_torsion_site_symmetry_1
_geom_torsion_site_symmetry_2
_geom_torsion_site_symmetry_3
_geom_torsion_site_symmetry_4
Pt1 N1 C12 C13 170.7(5) . . . .
Pt1 N1 C16 C15 -170.2(4) . . . .
Pt1 N1 C16 C17 12.5(7) . . . .
Pt1 N2 C7 C4 9.4(7) . . . .
Pt1 N2 C7 C8 -172.1(4) . . . .
Pt1 N2 C11 C10 170.8(4) . . . .
F1 C1 C2 C3 -179.4(5) . . . .
F1 C1 C6 C5 179.4(5) . . . .
F2 C5 C6 C1 -179.4(6) . . . .
F3 C18 C19 C20 179.2(6) . . . .
F4 C20 C21 C22 -179.8(5) . . . .
N1 C12 C13 C14 0.3(9) . . . .
N1 C16 C17 C18 -130.4(6) . . . .
N1 C16 C17 C22 52.4(7) . . . .
N2 C7 C8 C9 -0.3(9) . . . .
C1 C2 C3 C4 0.2(8) . . . .
C2 C1 C6 C5 -0.5(10) . . . .
C2 C3 C4 C5 -0.9(7) . . . .
C2 C3 C4 C7 175.9(5) . . . .
C3 C4 C5 F2 -180.0(5) . . . .
C3 C4 C5 C6 1.0(9) . . . .
C3 C4 C7 N2 50.0(7) . . . .
C3 C4 C7 C8 -128.5(6) . . . .
C4 C5 C6 C1 -0.4(10) . . . .
C4 C7 C8 C9 178.2(6) . . . .
C5 C4 C7 N2 -133.3(5) . . . .
C5 C4 C7 C8 48.2(8) . . . .
C6 C1 C2 C3 0.5(10) . . . .
C7 N2 C11 C10 -5.1(8) . . . .
C7 C4 C5 F2 3.1(8) . . . .
C7 C4 C5 C6 -175.8(6) . . . .
C7 C8 C9 C10 -1.1(10) . . . .
C8 C9 C10 C11 -0.6(10) . . . .
C9 C10 C11 N2 3.8(9) . . . .
C11 N2 C7 C4 -175.2(5) . . . .
C11 N2 C7 C8 3.3(7) . . . .
C12 N1 C16 C15 2.1(7) . . . .
C12 N1 C16 C17 -175.2(5) . . . .
C12 C13 C14 C15 1.8(9) . . . .
C13 C14 C15 C16 -1.9(9) . . . .
C14 C15 C16 N1 -0.1(9) . . . .
C14 C15 C16 C17 177.2(5) . . . .
C15 C16 C17 C18 52.3(8) . . . .
C15 C16 C17 C22 -124.9(6) . . . .
C16 N1 C12 C13 -2.2(8) . . . .
C16 C17 C18 F3 4.4(8) . . . .
C16 C17 C18 C19 -179.4(6) . . . .
C16 C17 C22 C21 176.8(5) . . . .
C17 C18 C19 C20 2.9(10) . . . .
C18 C17 C22 C21 -0.6(8) . . . .
C18 C19 C20 F4 177.4(5) . . . .
C18 C19 C20 C21 -1.2(10) . . . .
C19 C20 C21 C22 -1.2(10) . . . .
C20 C21 C22 C17 2.2(8) . . . .
C22 C17 C18 F3 -178.2(5) . . . .
C22 C17 C18 C19 -2.0(9) . . . .
Pt2 N3 C29 C26 -9.4(6) . . . .
Pt2 N3 C29 C30 172.8(4) . . . .
Pt2 N3 C33 C32 -172.3(4) . . . .
Pt2 N4 C34 C35 -173.7(4) . . . .
Pt2 N4 C38 C37 172.9(4) . . . .
Pt2 N4 C38 C39 -9.5(6) . . . .
F5 C23 C24 C25 -178.2(5) . . . .
F5 C23 C28 C27 178.5(5) . . . .
F6 C25 C26 C27 179.2(5) . . . .
F6 C25 C26 C29 -3.2(8) . . . .
F7 C40 C41 C42 179.2(6) . . . .
F8 C42 C43 C44 -179.7(5) . . . .
N3 C29 C30 C31 -0.9(8) . . . .
N4 C34 C35 C36 -0.2(9) . . . .
N4 C38 C39 C40 126.7(6) . . . .
N4 C38 C39 C44 -56.4(7) . . . .
C23 C24 C25 F6 -179.5(6) . . . .
C23 C24 C25 C26 -0.6(9) . . . .
C24 C23 C28 C27 -0.4(9) . . . .
C24 C25 C26 C27 0.3(8) . . . .
C24 C25 C26 C29 177.9(5) . . . .
C25 C26 C27 C28 -0.1(7) . . . .
C25 C26 C29 N3 134.7(5) . . . .
C25 C26 C29 C30 -47.6(7) . . . .
C26 C27 C28 C23 0.1(8) . . . .
C26 C29 C30 C31 -178.6(5) . . . .
C27 C26 C29 N3 -47.9(7) . . . .
C27 C26 C29 C30 129.8(5) . . . .
C28 C23 C24 C25 0.6(10) . . . .
C29 N3 C33 C32 2.8(8) . . . .
C29 C26 C27 C28 -177.6(5) . . . .
C29 C30 C31 C32 2.6(9) . . . .
C30 C31 C32 C33 -1.6(9) . . . .
C31 C32 C33 N3 -1.0(9) . . . .
C33 N3 C29 C26 176.0(4) . . . .
C33 N3 C29 C30 -1.8(7) . . . .
C34 N4 C38 C37 -2.8(7) . . . .
C34 N4 C38 C39 174.8(5) . . . .
C34 C35 C36 C37 -1.8(9) . . . .
C35 C36 C37 C38 1.4(9) . . . .
C36 C37 C38 N4 0.9(8) . . . .
C36 C37 C38 C39 -176.6(5) . . . .
C37 C38 C39 C40 -55.8(7) . . . .
C37 C38 C39 C44 121.1(6) . . . .
C38 N4 C34 C35 2.4(8) . . . .
C38 C39 C40 F7 -3.8(8) . . . .
C38 C39 C40 C41 177.8(6) . . . .
C38 C39 C44 C43 -175.7(5) . . . .
C39 C40 C41 C42 -2.4(10) . . . .
C40 C39 C44 C43 1.3(8) . . . .
C40 C41 C42 F8 -178.4(6) . . . .
C40 C41 C42 C43 2.0(11) . . . .
C41 C42 C43 C44 -0.1(11) . . . .
C42 C43 C44 C39 -1.6(8) . . . .
C44 C39 C40 F7 179.2(5) . . . .
C44 C39 C40 C41 0.7(9) . . . .
